data_2012931
loop_
_publ_author_name
'Ejsmont, Krzysztof'
'Broda, Ma\/lgorzata'
'Doma\'nski, Andrzej'
'Kyzio\/l, Janusz B.'
'Zaleski, Jacek'

_publ_section_title
;
 Orthorhombic polymorphs of two <i>trans</i>-4-aminoazoxybenzenes
;
_journal_issue 9
_journal_name_full 'Acta Crystallographica Section C'
_journal_page_first o545
_journal_page_last o548
_journal_paper_doi 10.1107/S0108270102011952
_journal_volume 58
_journal_year 2002
_chemical_formula_moiety 'C12 H11 N3 O'
_chemical_formula_sum 'C12 H11 N3 O'
_chemical_formula_weight 213.24
_chemical_name_systematic
;
2-(4-aminophenyl)-1-phenyldiazene 2-oxide
;
_space_group_IT_number 29
_symmetry_cell_setting orthorhombic
_symmetry_space_group_name_Hall 'P 2c -2ac'
_symmetry_space_group_name_H-M 'P c a 21'
_atom_sites_solution_hydrogens difmap
_atom_sites_solution_primary direct
_atom_sites_solution_secondary difmap
_cell_angle_alpha 90
_cell_angle_beta 90
_cell_angle_gamma 90
_cell_formula_units_Z 4
_cell_length_a 17.779(4)
_cell_length_b 5.5350(10)
_cell_length_c 10.652(2)
_cell_measurement_reflns_used 1630
_cell_measurement_temperature 90.0(2)
_cell_measurement_theta_max 25.50
_cell_measurement_theta_min 3.68
_cell_volume 1048.2(4)
_computing_cell_refinement 'KM-4 CCD Software'
_computing_data_collection 'KM-4 CCD Software (Kuma Diffraction, 1999)'
_computing_data_reduction 'KM-4 CCD Software'
_computing_molecular_graphics 'SHELXTL (Sheldrick, 1990)'
_computing_publication_material SHELXL97
_computing_structure_refinement 'SHELXL97 (Sheldrick, 1997)'
_computing_structure_solution 'SHELXS97 (Sheldrick, 1997)'
_diffrn_ambient_temperature 90.00(10)
_diffrn_detector_area_resol_mean '1024x1024 with blocks 2x2'
_diffrn_measured_fraction_theta_full 0.998
_diffrn_measured_fraction_theta_max 0.998
_diffrn_measurement_device_type 'Kuma KM-4 with two-dimensional CCD area-detector'
_diffrn_measurement_method \w
_diffrn_radiation_monochromator graphite
_diffrn_radiation_source 'fine-focus sealed tube'
_diffrn_radiation_type MoK\a
_diffrn_radiation_wavelength 0.71073
_diffrn_reflns_av_R_equivalents 0.047
_diffrn_reflns_av_sigmaI/netI 0.030
_diffrn_reflns_limit_h_max 21
_diffrn_reflns_limit_h_min -21
_diffrn_reflns_limit_k_max 6
_diffrn_reflns_limit_k_min -4
_diffrn_reflns_limit_l_max 12
_diffrn_reflns_limit_l_min -12
_diffrn_reflns_number 6087
_diffrn_reflns_theta_full 25.50
_diffrn_reflns_theta_max 25.50
_diffrn_reflns_theta_min 3.68
_exptl_absorpt_coefficient_mu 0.090
_exptl_absorpt_correction_type none
_exptl_crystal_colour yellow
_exptl_crystal_density_diffrn 1.351
_exptl_crystal_density_meas ?
_exptl_crystal_density_method 'not measured'
_exptl_crystal_description prism
_exptl_crystal_F_000 448
_exptl_crystal_size_max 0.25
_exptl_crystal_size_mid 0.14
_exptl_crystal_size_min 0.12
_refine_diff_density_max 0.14
_refine_diff_density_min -0.16
_refine_ls_goodness_of_fit_ref 1.056
_refine_ls_hydrogen_treatment refall
_refine_ls_matrix_type full
_refine_ls_number_parameters 189
_refine_ls_number_reflns 1033
_refine_ls_number_restraints 1
_refine_ls_restrained_S_all 1.055
_refine_ls_R_factor_all 0.035
_refine_ls_R_factor_gt 0.031
_refine_ls_shift/su_max <0.001
_refine_ls_shift/su_mean 0.000
_refine_ls_structure_factor_coef Fsqd
_refine_ls_weighting_details 'w = 1/[\s^2^(Fo^2^)+(0.0422P)^2^] where P=(Fo^2^+2Fc^2^)/3'
_refine_ls_weighting_scheme calc
_refine_ls_wR_factor_gt 0.065
_refine_ls_wR_factor_ref 0.067
_reflns_number_gt 971
_reflns_number_total 1033
_reflns_threshold_expression I>2\s(I)
_cod_data_source_file gd1210.cif
_cod_data_source_block II
_cod_depositor_comments
;
The following automatic conversions were performed:

'_exptl_crystal_density_meas' value 'not measured' was changed to '?'
- the value is perceived as not measured.

Automatic conversion script
Id: cif_fix_values 3008 2015-01-20 13:52:24Z robertas 
;
_cod_database_code 2012931
_cod_database_fobs_code 2012931

loop_
_symmetry_equiv_pos_as_xyz
'x, y, z'
'-x, -y, z+1/2'
'x+1/2, -y, z'
'-x+1/2, y, z+1/2'

loop_
_atom_site_label
_atom_site_fract_x
_atom_site_fract_y
_atom_site_fract_z
_atom_site_U_iso_or_equiv
_atom_site_adp_type
_atom_site_calc_flag
_atom_site_refinement_flags
_atom_site_occupancy
_atom_site_disorder_assembly
_atom_site_disorder_group
_atom_site_type_symbol
N1 0.33494(10) 0.3120(3) 0.08364(17) 0.0184(4) Uani d . 1 . . N
N2 0.30226(11) 0.1672(3) 0.00566(18) 0.0189(4) Uani d . 1 . . N
N3 0.56451(12) 0.9054(4) -0.1173(2) 0.0245(5) Uani d . 1 . . N
O1 0.32237(9) 0.3354(3) 0.20214(15) 0.0257(4) Uani d . 1 . . O
C1 0.39418(12) 0.4655(4) 0.0301(2) 0.0187(5) Uani d . 1 . . C
C2 0.41356(12) 0.6791(4) 0.0928(2) 0.0188(5) Uani d . 1 . . C
C3 0.47079(13) 0.8243(4) 0.0451(2) 0.0195(5) Uani d . 1 . . C
C4 0.50954(12) 0.7595(4) -0.0660(2) 0.0192(5) Uani d . 1 . . C
C5 0.48904(13) 0.5406(4) -0.1269(2) 0.0197(5) Uani d . 1 . . C
C6 0.43173(13) 0.3961(4) -0.0805(2) 0.0199(5) Uani d . 1 . . C
C1' 0.24549(13) 0.0068(3) 0.0506(2) 0.0192(5) Uani d . 1 . . C
C2' 0.19978(13) 0.0337(4) 0.1586(2) 0.0206(5) Uani d . 1 . . C
C3' 0.14420(13) -0.1402(4) 0.1831(2) 0.0210(5) Uani d . 1 . . C
C4' 0.13417(13) -0.3398(4) 0.1029(2) 0.0223(5) Uani d . 1 . . C
C5' 0.17917(13) -0.3650(4) -0.0042(2) 0.0214(5) Uani d . 1 . . C
C6' 0.23349(14) -0.1914(4) -0.0317(2) 0.0192(5) Uani d . 1 . . C
H2 0.3872(13) 0.720(4) 0.168(2) 0.021(6) Uiso d . 1 . . H
H3 0.4859(14) 0.983(5) 0.087(3) 0.026(6) Uiso d . 1 . . H
H31 0.5825(16) 1.027(5) -0.069(3) 0.041(9) Uiso d . 1 . . H
H32 0.5947(16) 0.844(5) -0.176(3) 0.039(9) Uiso d . 1 . . H
H5 0.5148(14) 0.493(4) -0.202(2) 0.027(7) Uiso d . 1 . . H
H6 0.4181(15) 0.244(5) -0.123(3) 0.033(7) Uiso d . 1 . . H
H2' 0.2066(14) 0.173(4) 0.218(3) 0.031(7) Uiso d . 1 . . H
H4' 0.0965(15) -0.466(4) 0.120(3) 0.032(7) Uiso d . 1 . . H
H3' 0.1096(14) -0.126(4) 0.259(3) 0.031(7) Uiso d . 1 . . H
H5' 0.1735(13) -0.502(4) -0.060(3) 0.022(6) Uiso d . 1 . . H
H6' 0.2639(16) -0.203(4) -0.109(3) 0.024(7) Uiso d . 1 . . H

loop_
_atom_site_aniso_label
_atom_site_aniso_U_11
_atom_site_aniso_U_22
_atom_site_aniso_U_33
_atom_site_aniso_U_12
_atom_site_aniso_U_13
_atom_site_aniso_U_23
N1 0.0180(9) 0.0197(9) 0.0174(11) 0.0002(8) -0.0012(9) 0.0005(9)
N2 0.0175(10) 0.0183(9) 0.0209(10) -0.0002(8) -0.0010(8) -0.0001(8)
N3 0.0223(11) 0.0242(11) 0.0269(12) -0.0042(9) 0.0014(10) -0.0004(9)
O1 0.0266(9) 0.0351(9) 0.0155(9) -0.0049(8) 0.0013(7) -0.0026(8)
C1 0.0133(11) 0.0205(11) 0.0223(13) -0.0002(9) -0.0028(9) 0.0038(10)
C2 0.0175(11) 0.0207(11) 0.0182(11) 0.0033(10) -0.0032(10) -0.0004(10)
C3 0.0174(11) 0.0182(11) 0.0228(12) 0.0016(9) -0.0043(10) -0.0013(10)
C4 0.0148(10) 0.0210(11) 0.0219(12) 0.0008(10) -0.0047(10) 0.0044(9)
C5 0.0207(11) 0.0227(11) 0.0157(12) 0.0052(9) 0.0003(10) -0.0005(10)
C6 0.0197(11) 0.0199(11) 0.0200(12) 0.0027(9) -0.0032(10) 0.0004(10)
C1' 0.0184(11) 0.0189(10) 0.0203(12) 0.0011(10) -0.0034(9) 0.0046(10)
C2' 0.0207(11) 0.0203(11) 0.0208(12) 0.0030(9) -0.0006(10) -0.0008(11)
C3' 0.0194(12) 0.0244(12) 0.0191(13) -0.0014(10) 0.0019(10) 0.0001(10)
C4' 0.0191(12) 0.0225(12) 0.0253(13) -0.0011(11) -0.0009(10) 0.0023(10)
C5' 0.0214(13) 0.0183(11) 0.0246(13) 0.0005(9) -0.0032(10) -0.0017(11)
C6' 0.0169(12) 0.0211(11) 0.0197(12) 0.0047(9) -0.0026(9) -0.0008(10)

loop_
_atom_type_symbol
_atom_type_description
_atom_type_scat_dispersion_real
_atom_type_scat_dispersion_imag
_atom_type_scat_source
C C 0.0033 0.0016 'International Tables Vol C Tables 4.2.6.8 and 6.1.1.4'
H H 0.0000 0.0000 'International Tables Vol C Tables 4.2.6.8 and 6.1.1.4'
N N 0.0061 0.0033 'International Tables Vol C Tables 4.2.6.8 and 6.1.1.4'
O O 0.0106 0.0060 'International Tables Vol C Tables 4.2.6.8 and 6.1.1.4'

loop_
_geom_angle_atom_site_label_1
_geom_angle_atom_site_label_2
_geom_angle_atom_site_label_3
_geom_angle
_geom_angle_publ_flag
O1 N1 N2 127.9(2) y
O1 N1 C1 116.5(2) y
N2 N1 C1 115.6(2) y
N1 N2 C1' 119.2(2) y
C4 N3 H31 117.1(19) ?
C4 N3 H32 118.6(18) ?
H31 N3 H32 118(3) ?
C2 C1 C6 120.9(2) ?
C2 C1 N1 118.6(2) y
C6 C1 N1 120.5(2) y
C3 C2 C1 119.5(2) ?
C3 C2 H2 121.9(15) ?
C1 C2 H2 118.6(15) ?
C2 C3 C4 121.0(2) ?
C2 C3 H3 121.9(15) ?
C4 C3 H3 117.2(16) ?
N3 C4 C3 121.8(2) ?
N3 C4 C5 119.9(2) ?
C3 C4 C5 118.2(2) ?
C6 C5 C4 121.2(2) ?
C6 C5 H5 119.4(15) ?
C4 C5 H5 119.5(15) ?
C5 C6 C1 119.3(2) ?
C5 C6 H6 120.8(16) ?
C1 C6 H6 119.9(16) ?
C2' C1' C6' 119.8(2) ?
C2' C1' N2 127.8(2) y
C6' C1' N2 112.3(2) y
C3' C2' C1' 118.9(2) ?
C3' C2' H2' 119.7(15) ?
C1' C2' H2' 121.5(15) ?
C2' C3' C4' 120.9(2) ?
C2' C3' H3' 121.4(15) ?
C4' C3' H3' 117.6(15) ?
C5' C4' C3' 120.0(2) ?
C5' C4' H4' 117.8(15) ?
C3' C4' H4' 122.2(15) ?
C6' C5' C4' 119.9(2) ?
C6' C5' H5' 119.1(14) ?
C4' C5' H5' 121.0(14) ?
C5' C6' C1' 120.4(2) ?
C5' C6' H6' 120.5(14) ?
C1' C6' H6' 119.1(14) ?

loop_
_geom_bond_atom_site_label_1
_geom_bond_atom_site_label_2
_geom_bond_site_symmetry_2
_geom_bond_distance
_geom_bond_publ_flag
N1 O1 . 1.288(2) y
N1 N2 . 1.292(2) y
N1 C1 . 1.469(3) y
N2 C1' . 1.427(3) y
N3 C4 . 1.381(3) y
N3 H31 . 0.91(3) ?
N3 H32 . 0.89(3) ?
C1 C2 . 1.401(3) ?
C1 C6 . 1.408(3) ?
C2 C3 . 1.393(3) ?
C2 H2 . 0.96(3) ?
C3 C4 . 1.416(3) ?
C3 H3 . 1.02(3) ?
C4 C5 . 1.422(3) ?
C5 C6 . 1.387(3) ?
C5 H5 . 0.96(3) ?
C6 H6 . 0.98(3) ?
C1' C2' . 1.416(3) ?
C1' C6' . 1.421(3) ?
C2' C3' . 1.404(3) ?
C2' H2' . 1.00(3) ?
C3' C4' . 1.408(3) ?
C3' H3' . 1.02(3) ?
C4' C5' . 1.400(4) ?
C4' H4' . 0.98(3) ?
C5' C6' . 1.393(3) ?
C5' H5' . 0.97(2) ?
C6' H6' . 0.99(3) ?

loop_
_geom_hbond_atom_site_label_D
_geom_hbond_atom_site_label_H
_geom_hbond_atom_site_label_A
_geom_hbond_site_symmetry_A
_geom_hbond_distance_DH
_geom_hbond_distance_HA
_geom_hbond_distance_DA
_geom_hbond_angle_DHA
N3 H32 O1 2_664 0.89(3) 2.20(3) 3.085(3) 172(3)
N3 H31 Cg2 4_565 0.91(3) 2.56(3) 3.357(3) 146(3)

loop_
_geom_torsion_atom_site_label_1
_geom_torsion_atom_site_label_2
_geom_torsion_atom_site_label_3
_geom_torsion_atom_site_label_4
_geom_torsion
_geom_torsion_publ_flag
O1 N1 N2 C1' -0.9(3) ?
C1 N1 N2 C1' 178.23(18) ?
O1 N1 C1 C2 -22.8(3) ?
N2 N1 C1 C2 157.9(2) y
O1 N1 C1 C6 155.77(19) ?
N2 N1 C1 C6 -23.5(3) y
C6 C1 C2 C3 -0.1(3) ?
N1 C1 C2 C3 178.52(19) ?
C1 C2 C3 C4 0.2(3) ?
C2 C3 C4 N3 177.6(2) ?
C2 C3 C4 C5 -0.7(3) ?
N3 C4 C5 C6 -177.1(2) ?
C3 C4 C5 C6 1.2(3) ?
C4 C5 C6 C1 -1.1(3) ?
C2 C1 C6 C5 0.6(3) ?
N1 C1 C6 C5 -178.00(19) ?
N1 N2 C1' C2' 24.3(3) y
N1 N2 C1' C6' -159.9(2) y
C6' C1' C2' C3' 1.3(3) ?
N2 C1' C2' C3' 176.8(2) ?
C1' C2' C3' C4' 0.6(3) ?
C2' C3' C4' C5' -1.0(3) ?
C3' C4' C5' C6' -0.4(3) ?
C4' C5' C6' C1' 2.3(3) ?
C2' C1' C6' C5' -2.7(3) ?
N2 C1' C6' C5' -178.9(2) ?

loop_
_cod_related_entry_id
_cod_related_entry_database
_cod_related_entry_code
1 ChemSpider 18725466
